data_7047372
loop_
_publ_author_name
'Geng, Lei'
'Wang, Hao'
'Li, Qiang'
'Lu, Hong-Yan'
'Li, Guo-Bao'

_publ_section_title
;
 Synthesis and characterization of a series of transition metal
 oxychlorides: MBi(SeO<sub>3</sub>)<sub>2</sub>(H<sub>2</sub>O)Cl (M = Co,
 Ni, Cu).
;
_journal_issue 38
_journal_name_full 'Dalton transactions (Cambridge, England : 2003)'
_journal_page_first 13466
_journal_page_last 13471
_journal_paper_doi 10.1039/c8dt02354a
_journal_volume 47
_journal_year 2018
_chemical_formula_sum 'Bi Cl Cu H2 O7 Se2'
_chemical_formula_weight 579.91
_space_group_crystal_system orthorhombic
_space_group_IT_number 61
_space_group_name_Hall '-P 2ac 2ab'
_space_group_name_H-M_alt 'P b c a'
_symmetry_space_group_name_Hall '-P 2ac 2ab'
_symmetry_space_group_name_H-M 'P b c a'
_atom_sites_solution_hydrogens difmap
_audit_creation_method SHELXL-2014/7
_audit_update_record
;
2018-06-08 deposited with the CCDC.
2018-08-24 downloaded from the CCDC.
;
_cell_angle_alpha 90
_cell_angle_beta 90
_cell_angle_gamma 90
_cell_formula_units_Z 8
_cell_length_a 14.5757(5)
_cell_length_b 7.3706(2)
_cell_length_c 14.6563(5)
_cell_measurement_reflns_used 2469
_cell_measurement_temperature 293(2)
_cell_measurement_theta_max 62.281
_cell_measurement_theta_min 5.559
_cell_volume 1574.55(9)
_computing_structure_refinement 'SHELXL-2014/7 (Sheldrick, 2014)'
_diffrn_ambient_temperature 293(2)
_diffrn_measured_fraction_theta_full 1.000
_diffrn_measured_fraction_theta_max 0.966
_diffrn_measurement_device_type 'Bruker D8 QUEST'
_diffrn_measurement_method 'phi and omega scans'
_diffrn_radiation_type MoK\a
_diffrn_radiation_wavelength 0.71073
_diffrn_reflns_av_R_equivalents 0.0499
_diffrn_reflns_av_unetI/netI 0.0226
_diffrn_reflns_Laue_measured_fraction_full 1.000
_diffrn_reflns_Laue_measured_fraction_max 0.966
_diffrn_reflns_limit_h_max 20
_diffrn_reflns_limit_h_min -21
_diffrn_reflns_limit_k_max 9
_diffrn_reflns_limit_k_min -10
_diffrn_reflns_limit_l_max 20
_diffrn_reflns_limit_l_min -21
_diffrn_reflns_number 45541
_diffrn_reflns_point_group_measured_fraction_full 1.000
_diffrn_reflns_point_group_measured_fraction_max 0.966
_diffrn_reflns_theta_full 25.242
_diffrn_reflns_theta_max 31.218
_diffrn_reflns_theta_min 2.780
_exptl_absorpt_coefficient_mu 34.604
_exptl_absorpt_correction_type multi-scan
_exptl_crystal_colour sky-blue
_exptl_crystal_density_diffrn 4.893
_exptl_crystal_description plate-shaped
_exptl_crystal_F_000 2040
_exptl_crystal_size_max 0.200
_exptl_crystal_size_mid 0.150
_exptl_crystal_size_min 0.100
_exptl_transmission_factor_max 0.031
_exptl_transmission_factor_min 0.003
_refine_diff_density_max 2.394
_refine_diff_density_min -2.302
_refine_diff_density_rms 0.409
_refine_ls_extinction_coef 0.00190(12)
_refine_ls_extinction_expression Fc^*^=kFc[1+0.001xFc^2^\l^3^/sin(2\q)]^-1/4^
_refine_ls_extinction_method 'SHELXL-2014/7 (Sheldrick 2014'
_refine_ls_goodness_of_fit_ref 1.061
_refine_ls_hydrogen_treatment constr
_refine_ls_matrix_type full
_refine_ls_number_parameters 110
_refine_ls_number_reflns 2469
_refine_ls_number_restraints 0
_refine_ls_restrained_S_all 1.061
_refine_ls_R_factor_all 0.0325
_refine_ls_R_factor_gt 0.0272
_refine_ls_shift/su_max 0.001
_refine_ls_shift/su_mean 0.000
_refine_ls_structure_factor_coef Fsqd
_refine_ls_weighting_details 'w=1/[\s^2^(Fo^2^)+(0.0603P)^2^+5.3235P] where P=(Fo^2^+2Fc^2^)/3'
_refine_ls_weighting_scheme calc
_refine_ls_wR_factor_gt 0.0809
_refine_ls_wR_factor_ref 0.0853
_reflns_Friedel_coverage 0.000
_reflns_number_gt 2274
_reflns_number_total 2469
_reflns_threshold_expression 'I > 2\s(I)'
_cod_data_source_file c8dt02354a2.cif
_cod_data_source_block a_CCDC2
_cod_depositor_comments 'Adding full bibliography for 7047370--7047372.cif.'
_cod_database_code 7047372
_shelx_shelxl_version_number 2014/7
_shelx_space_group_comment
;
The symmetry employed for this shelxl refinement is uniquely defined
by the following loop, which should always be used as a source of
symmetry information in preference to the above space-group names.
They are only intended as comments.
;
_shelx_estimated_absorpt_t_min 0.055
_shelx_estimated_absorpt_t_max 0.129

loop_
_space_group_symop_operation_xyz
'x, y, z'
'-x+1/2, -y, z+1/2'
'x+1/2, -y+1/2, -z'
'-x, y+1/2, -z+1/2'
'-x, -y, -z'
'x-1/2, y, -z-1/2'
'-x-1/2, y-1/2, z'
'x, -y-1/2, z-1/2'

loop_
_atom_site_label
_atom_site_type_symbol
_atom_site_fract_x
_atom_site_fract_y
_atom_site_fract_z
_atom_site_U_iso_or_equiv
_atom_site_adp_type
_atom_site_occupancy
_atom_site_site_symmetry_order
_atom_site_calc_flag
_atom_site_refinement_flags_posn
_atom_site_refinement_flags_adp
Bi1 Bi -0.16688(2) 0.89344(2) -0.19965(2) 0.00984(10) Uani 1 1 d . .
Se1 Se -0.19203(4) 0.62156(6) -0.02541(3) 0.01084(13) Uani 1 1 d . .
Se2 Se 0.04315(3) 0.80872(6) -0.28621(3) 0.00976(12) Uani 1 1 d . .
Cu1 Cu -0.04636(5) 0.38935(7) 0.08931(4) 0.01031(14) Uani 1 1 d . .
Cl1 Cl -0.28304(9) 0.66772(18) -0.33156(9) 0.0192(3) Uani 1 1 d . .
O1 O -0.0934(2) 0.5016(5) -0.0234(2) 0.0149(7) Uani 1 1 d . .
O2 O -0.0513(3) 0.8797(4) -0.3431(3) 0.0118(7) Uani 1 1 d . .
O3 O -0.0167(3) 0.7272(5) -0.1943(2) 0.0119(7) Uani 1 1 d . .
O4 O -0.2236(3) 0.5828(6) -0.1372(3) 0.0192(8) Uani 1 1 d . .
O5 O -0.0660(3) 1.1123(5) -0.1558(3) 0.0163(8) Uani 1 1 d . .
O6 O -0.1548(3) 0.8371(5) -0.0466(3) 0.0159(7) Uani 1 1 d . .
O7 O -0.0593(4) 0.1525(6) 0.0302(3) 0.0329(11) Uani 1 1 d . .
H1 H -0.0793 0.0528 0.0506 0.049 Uiso 1 1 d R U
H2 H -0.0454 0.1408 -0.0256 0.049 Uiso 1 1 d R U

loop_
_atom_site_aniso_label
_atom_site_aniso_U_11
_atom_site_aniso_U_22
_atom_site_aniso_U_33
_atom_site_aniso_U_23
_atom_site_aniso_U_13
_atom_site_aniso_U_12
Bi1 0.00971(13) 0.00974(14) 0.01008(14) -0.00021(5) 0.00069(5) -0.00039(5)
Se1 0.0113(2) 0.0123(2) 0.0089(2) 0.00273(16) 0.00038(17) 0.00012(16)
Se2 0.0097(2) 0.0093(2) 0.0103(2) 0.00214(16) 0.00086(15) 0.00123(16)
Cu1 0.0157(3) 0.0091(3) 0.0061(3) 0.00026(18) -0.0027(2) 0.00130(19)
Cl1 0.0221(6) 0.0220(6) 0.0134(6) 0.0033(5) -0.0018(4) -0.0082(5)
O1 0.0162(16) 0.0185(16) 0.0099(15) 0.0034(14) -0.0012(12) 0.0068(14)
O2 0.0124(16) 0.0109(16) 0.0121(16) 0.0019(12) -0.0012(13) 0.0008(11)
O3 0.0131(16) 0.0171(17) 0.0056(15) 0.0036(12) 0.0003(11) 0.0044(14)
O4 0.0218(19) 0.0269(19) 0.0090(17) 0.0043(14) -0.0083(15) -0.0126(17)
O5 0.0214(19) 0.0156(18) 0.0121(17) 0.0019(13) -0.0019(16) -0.0109(13)
O6 0.027(2) 0.0106(16) 0.0102(16) 0.0006(14) 0.0001(15) -0.0035(14)
O7 0.062(3) 0.0166(17) 0.020(2) -0.0066(18) -0.008(2) 0.007(2)

loop_
_atom_type_symbol
_atom_type_description
_atom_type_scat_dispersion_real
_atom_type_scat_dispersion_imag
_atom_type_scat_source
Bi Bi -4.1077 10.2566 'International Tables Vol C Tables 4.2.6.8 and 6.1.1.4'
Cl Cl 0.1484 0.1585 'International Tables Vol C Tables 4.2.6.8 and 6.1.1.4'
Cu Cu 0.3201 1.2651 'International Tables Vol C Tables 4.2.6.8 and 6.1.1.4'
H H 0.0000 0.0000 'International Tables Vol C Tables 4.2.6.8 and 6.1.1.4'
O O 0.0106 0.0060 'International Tables Vol C Tables 4.2.6.8 and 6.1.1.4'
Se Se -0.0929 2.2259 'International Tables Vol C Tables 4.2.6.8 and 6.1.1.4'

loop_
_geom_angle_atom_site_label_1
_geom_angle_atom_site_label_2
_geom_angle_atom_site_label_3
_geom_angle
_geom_angle_site_symmetry_1
_geom_angle_site_symmetry_3
O5 Bi1 O6 78.57(14) . .
O5 Bi1 O4 84.62(17) . 7_565
O6 Bi1 O4 76.96(14) . 7_565
O5 Bi1 O3 76.91(14) . .
O6 Bi1 O3 79.24(12) . .
O4 Bi1 O3 152.29(13) 7_565 .
O5 Bi1 O4 136.90(13) . .
O6 Bi1 O4 61.29(12) . .
O4 Bi1 O4 99.94(9) 7_565 .
O3 Bi1 O4 80.59(13) . .
O5 Bi1 O2 80.97(13) . .
O6 Bi1 O2 135.19(13) . .
O4 Bi1 O2 139.79(12) 7_565 .
O3 Bi1 O2 57.40(11) . .
O4 Bi1 O2 116.11(12) . .
O5 Bi1 Cl1 81.73(10) . 7_565
O6 Bi1 Cl1 143.32(10) . 7_565
O4 Bi1 Cl1 70.62(10) 7_565 7_565
O3 Bi1 Cl1 125.63(8) . 7_565
O4 Bi1 Cl1 140.43(9) . 7_565
O2 Bi1 Cl1 70.28(8) . 7_565
O5 Bi1 Cl1 157.07(11) . .
O6 Bi1 Cl1 124.28(10) . .
O4 Bi1 Cl1 101.34(12) 7_565 .
O3 Bi1 Cl1 103.70(9) . .
O4 Bi1 Cl1 64.41(9) . .
O2 Bi1 Cl1 80.37(8) . .
Cl1 Bi1 Cl1 79.52(3) 7_565 .
O5 Bi1 Se1 106.66(10) . .
O6 Bi1 Se1 29.66(9) . .
O4 Bi1 Se1 89.04(10) 7_565 .
O3 Bi1 Se1 76.93(8) . .
O4 Bi1 Se1 31.69(9) . .
O2 Bi1 Se1 131.05(7) . .
Cl1 Bi1 Se1 157.43(3) 7_565 .
Cl1 Bi1 Se1 95.64(3) . .
O1 Se1 O6 102.69(19) . .
O1 Se1 O4 99.04(19) . .
O6 Se1 O4 93.80(19) . .
O1 Se1 Bi1 103.86(12) . .
O6 Se1 Bi1 41.53(13) . .
O4 Se1 Bi1 52.36(13) . .
O2 Se2 O5 100.09(18) . 4_544
O2 Se2 O3 94.70(17) . .
O5 Se2 O3 101.1(2) 4_544 .
O7 Cu1 O2 171.5(2) . 8_576
O7 Cu1 O1 88.28(18) . .
O2 Cu1 O1 92.62(15) 8_576 .
O7 Cu1 O3 90.10(18) . 5_565
O2 Cu1 O3 90.07(16) 8_576 5_565
O1 Cu1 O3 172.45(15) . 5_565
O7 Cu1 O1 101.71(19) . 5_565
O2 Cu1 O1 86.78(14) 8_576 5_565
O1 Cu1 O1 79.46(14) . 5_565
O3 Cu1 O1 93.66(13) 5_565 5_565
Bi1 Cl1 Bi1 95.59(4) 7 .
Se1 O1 Cu1 122.08(19) . .
Se1 O1 Cu1 122.81(18) . 5_565
Cu1 O1 Cu1 100.54(14) . 5_565
Se2 O2 Cu1 119.01(19) . 8_575
Se2 O2 Bi1 97.79(17) . .
Cu1 O2 Bi1 112.47(15) 8_575 .
Se2 O3 Cu1 121.7(2) . 5_565
Se2 O3 Bi1 104.36(16) . .
Cu1 O3 Bi1 129.69(16) 5_565 .
Se1 O4 Bi1 131.4(2) . 7
Se1 O4 Bi1 95.95(17) . .
Bi1 O4 Bi1 127.74(16) 7 .
Se2 O5 Bi1 125.8(2) 4_554 .
Se1 O6 Bi1 108.82(18) . .
Cu1 O7 H1 130.7 . .
Cu1 O7 H2 119.6 . .
H1 O7 H2 109.6 . .

loop_
_geom_bond_atom_site_label_1
_geom_bond_atom_site_label_2
_geom_bond_distance
_geom_bond_site_symmetry_2
Bi1 O5 2.275(4) .
Bi1 O6 2.288(4) .
Bi1 O4 2.310(4) 7_565
Bi1 O3 2.510(4) .
Bi1 O4 2.601(4) .
Bi1 O2 2.696(4) .
Bi1 Cl1 2.8908(13) 7_565
Bi1 Cl1 3.0613(13) .
Bi1 Se1 3.2667(5) .
Se1 O1 1.688(3) .
Se1 O6 1.708(4) .
Se1 O4 1.725(4) .
Se2 O2 1.693(4) .
Se2 O5 1.711(4) 4_544
Se2 O3 1.714(3) .
Cu1 O7 1.958(4) .
Cu1 O2 1.971(3) 8_576
Cu1 O1 1.971(3) .
Cu1 O3 1.987(3) 5_565
Cu1 O1 2.394(4) 5_565
Cl1 Bi1 2.8909(13) 7
O1 Cu1 2.394(4) 5_565
O2 Cu1 1.971(3) 8_575
O3 Cu1 1.987(3) 5_565
O4 Bi1 2.310(4) 7
O5 Se2 1.711(4) 4_554
O7 H1 0.8443 .
O7 H2 0.8477 .

loop_
_geom_torsion_atom_site_label_1
_geom_torsion_atom_site_label_2
_geom_torsion_atom_site_label_3
_geom_torsion_atom_site_label_4
_geom_torsion
_geom_torsion_site_symmetry_1
_geom_torsion_site_symmetry_4
O6 Se1 O1 Cu1 112.5(2) . .
O4 Se1 O1 Cu1 -151.5(2) . .
Bi1 Se1 O1 Cu1 155.16(18) . .
O6 Se1 O1 Cu1 -18.9(2) . 5_565
O4 Se1 O1 Cu1 77.1(2) . 5_565
Bi1 Se1 O1 Cu1 23.8(2) . 5_565
O5 Se2 O2 Cu1 -116.9(2) 4_544 8_575
O3 Se2 O2 Cu1 140.9(2) . 8_575
O5 Se2 O2 Bi1 121.99(16) 4_544 .
O3 Se2 O2 Bi1 19.81(16) . .
O2 Se2 O3 Cu1 179.3(2) . 5_565
O5 Se2 O3 Cu1 78.1(3) 4_544 5_565
O2 Se2 O3 Bi1 -21.86(18) . .
O5 Se2 O3 Bi1 -123.12(18) 4_544 .
O1 Se1 O4 Bi1 103.7(3) . 7
O6 Se1 O4 Bi1 -152.8(3) . 7
Bi1 Se1 O4 Bi1 -155.7(4) . 7
O1 Se1 O4 Bi1 -100.58(18) . .
O6 Se1 O4 Bi1 2.92(19) . .
O1 Se1 O6 Bi1 96.67(19) . .
O4 Se1 O6 Bi1 -3.5(2) . .
